data_7106586
loop_
_publ_author_name
'Lin, Mei-Jin'
'Jouaiti, Abdelaziz'
'Grosshans, Philippe'
'Kyritsakas, Nathalie'
'Hosseini, Mir Wais'

_publ_section_title
;
 Molecular tectonics: design of enantiomerically pure helical tubular
 crystals with controlled channel size and orientation
;
_journal_coden_ASTM CHCOFS
_journal_issue 27
_journal_name_full
;
 Chemical Communications (Cambridge, United Kingdom)
;
_journal_page_first 7635
_journal_page_last 7637
_journal_paper_doi 10.1039/c1cc12110c
_journal_volume 47
_journal_year 2011
_chemical_absolute_configuration rm
_chemical_formula_moiety 'C36 H36 F6 N4 O8 Si Zn'
_chemical_formula_sum 'C36 H36 F6 N4 O8 Si Zn'
_chemical_formula_weight 860.17
_space_group_IT_number 20
_symmetry_cell_setting orthorhombic
_symmetry_space_group_name_Hall 'C 2c 2'
_symmetry_space_group_name_H-M 'C 2 2 21'
_atom_sites_solution_hydrogens geom
_atom_sites_solution_primary direct
_atom_sites_solution_secondary difmap
_audit_creation_method SHELXL-97
_cell_angle_alpha 90.00
_cell_angle_beta 90.00
_cell_angle_gamma 90.00
_cell_formula_units_Z 4
_cell_length_a 7.6698(4)
_cell_length_b 21.0303(11)
_cell_length_c 28.3731(11)
_cell_measurement_reflns_used 4145
_cell_measurement_temperature 173(2)
_cell_measurement_theta_max 26.08
_cell_measurement_theta_min 2.41
_cell_volume 4576.5(4)
_computing_cell_refinement 'Bruker SMART'
_computing_data_collection 'Bruker SMART'
_computing_data_reduction 'Bruker SAINT'
_computing_molecular_graphics 'Bruker SHELXTL'
_computing_publication_material 'Bruker SHELXTL'
_computing_structure_refinement 'SHELXL-97 (Sheldrick, 1997)'
_computing_structure_solution 'SHELXS-97 (Sheldrick, 1990)'
_diffrn_ambient_temperature 173(2)
_diffrn_measured_fraction_theta_full 0.997
_diffrn_measured_fraction_theta_max 0.997
_diffrn_measurement_device_type 'CCD area detector'
_diffrn_measurement_method 'phi and omega scans'
_diffrn_radiation_monochromator graphite
_diffrn_radiation_source 'fine-focus sealed tube'
_diffrn_radiation_type MoK\a
_diffrn_radiation_wavelength 0.71073
_diffrn_reflns_av_R_equivalents 0.0479
_diffrn_reflns_av_sigmaI/netI 0.0475
_diffrn_reflns_limit_h_max 9
_diffrn_reflns_limit_h_min -9
_diffrn_reflns_limit_k_max 27
_diffrn_reflns_limit_k_min 0
_diffrn_reflns_limit_l_max 36
_diffrn_reflns_limit_l_min 0
_diffrn_reflns_number 23640
_diffrn_reflns_theta_full 27.50
_diffrn_reflns_theta_max 27.50
_diffrn_reflns_theta_min 1.44
_exptl_absorpt_coefficient_mu 0.634
_exptl_absorpt_correction_T_max 0.9690
_exptl_absorpt_correction_T_min 0.9540
_exptl_absorpt_correction_type multi-scan
_exptl_absorpt_process_details sadabs
_exptl_crystal_colour colorless
_exptl_crystal_density_diffrn 1.248
_exptl_crystal_density_meas ?
_exptl_crystal_density_method 'not measured'
_exptl_crystal_description prism
_exptl_crystal_F_000 1768
_exptl_crystal_size_max 0.08
_exptl_crystal_size_mid 0.06
_exptl_crystal_size_min 0.05
_platon_squeeze_details
;

;
_refine_diff_density_max 1.210
_refine_diff_density_min -1.197
_refine_diff_density_rms 0.163
_refine_ls_abs_structure_details 'Flack H D (1983), Acta Cryst. A39, 876-881'
_refine_ls_abs_structure_Flack 0.002(3)
_refine_ls_extinction_method none
_refine_ls_goodness_of_fit_ref 1.212
_refine_ls_hydrogen_treatment constr
_refine_ls_matrix_type full
_refine_ls_number_parameters 243
_refine_ls_number_reflns 5232
_refine_ls_number_restraints 10
_refine_ls_restrained_S_all 1.215
_refine_ls_R_factor_all 0.1319
_refine_ls_R_factor_gt 0.1025
_refine_ls_shift/su_max 0.021
_refine_ls_shift/su_mean 0.002
_refine_ls_structure_factor_coef Fsqd
_refine_ls_weighting_details 'calc w=1/[\s^2^(Fo^2^)+(0.2000P)^2^+0.0000P] where P=(Fo^2^+2Fc^2^)/3'
_refine_ls_weighting_scheme calc
_refine_ls_wR_factor_gt 0.2626
_refine_ls_wR_factor_ref 0.3649
_reflns_number_gt 3942
_reflns_number_total 5232
_reflns_threshold_expression >2sigma(I)
_cod_data_source_file c1cc12110c.txt
_cod_data_source_block e1345n
_cod_depositor_comments
;
The following automatic conversions were performed:

'_exptl_crystal_density_meas' value 'none' was changed to '?' - the
value is perceived as not measured.

Automatic conversion script
Id: cif_fix_values 3008 2015-01-20 13:52:24Z robertas 
;
_cod_original_sg_symbol_H-M C222(1)
_cod_database_code 7106586

loop_
_symmetry_equiv_pos_as_xyz
'x, y, z'
'-x, -y, z+1/2'
'-x, y, -z+1/2'
'x, -y, -z'
'x+1/2, y+1/2, z'
'-x+1/2, -y+1/2, z+1/2'
'-x+1/2, y+1/2, -z+1/2'
'x+1/2, -y+1/2, -z'

loop_
_atom_site_label
_atom_site_type_symbol
_atom_site_fract_x
_atom_site_fract_y
_atom_site_fract_z
_atom_site_U_iso_or_equiv
_atom_site_adp_type
_atom_site_occupancy
_atom_site_symmetry_multiplicity
_atom_site_calc_flag
_atom_site_refinement_flags
_atom_site_disorder_assembly
_atom_site_disorder_group
N1 N 0.9911(8) 0.0302(3) 0.8033(2) 0.061(2) Uani 1 1 d G . .
C1 C 0.8375(7) 0.0207(3) 0.8283(2) 0.047(2) Uani 1 1 d G . .
H1 H 0.7360 0.0444 0.8205 0.057 Uiso 1 1 calc R . .
C2 C 0.8324(8) -0.0235(4) 0.8648(2) 0.067(3) Uani 1 1 d G . .
H2 H 0.7275 -0.0300 0.8819 0.081 Uiso 1 1 calc R . .
C3 C 0.9809(10) -0.0581(5) 0.8761(3) 0.160(11) Uani 1 1 d GD . .
C4 C 1.1345(8) -0.0486(5) 0.8511(4) 0.185(13) Uani 1 1 d G . .
H4 H 1.2360 -0.0722 0.8589 0.222 Uiso 1 1 calc R . .
C5 C 1.1396(7) -0.0044(4) 0.8147(4) 0.130(8) Uani 1 1 d G . .
H5 H 1.2445 0.0021 0.7976 0.156 Uiso 1 1 calc R . .
Zn1 Zn 1.0000 0.10310(4) 0.7500 0.0279(4) Uani 1 2 d S . .
Si1 Si 1.5000 0.10578(9) 0.7500 0.0254(5) Uani 1 2 d S . .
F1 F 1.2730(5) 0.10542(15) 0.75117(15) 0.0345(9) Uani 1 1 d . . .
F2 F 1.4970(6) 0.10561(18) 0.80851(14) 0.0424(10) Uani 1 1 d . . .
F3 F 1.5000 0.1854(2) 0.7500 0.0520(17) Uani 1 2 d S . .
F4 F 1.5000 0.0268(2) 0.7500 0.0433(13) Uani 1 2 d S . .
C6 C 0.9889(17) -0.1161(6) 0.9068(5) 0.092(4) Uani 1 1 d D . .
O1 O 1.036(3) -0.1665(6) 0.9070(7) 0.141(9) Uani 1 1 d D . .
O2 O 0.860(2) -0.0911(4) 0.9442(3) 0.141(9) Uani 1 1 d D . .
C7 C 0.802(3) -0.1312(7) 0.9870(4) 0.141(9) Uani 1 1 d D . .
H7 H 0.8790 -0.1693 0.9900 0.169 Uiso 1 1 calc R . .
C8 C 0.827(4) -0.0869(10) 1.0297(5) 0.141(9) Uani 1 1 d D . .
H8A H 0.9494 -0.0729 1.0322 0.169 Uiso 1 1 calc R . .
H8B H 0.7508 -0.0490 1.0270 0.169 Uiso 1 1 calc R . .
C9 C 0.775(5) -0.1275(10) 1.0723(5) 0.141(9) Uani 1 1 d D . .
H9A H 0.8528 -0.1649 1.0737 0.169 Uiso 1 1 calc R . .
H9B H 0.7942 -0.1022 1.1013 0.169 Uiso 1 1 calc R . .
C10 C 0.587(5) -0.1509(9) 1.0724(5) 0.141(9) Uani 1 1 d D . .
H10A H 0.5088 -0.1136 1.0753 0.169 Uiso 1 1 calc R . .
H10B H 0.5690 -0.1775 1.1008 0.169 Uiso 1 1 calc R . .
C11 C 0.529(5) -0.1900(8) 1.0286(4) 0.141(9) Uani 1 1 d D . .
H11A H 0.4005 -0.1921 1.0264 0.169 Uiso 1 1 calc R . .
H11B H 0.5762 -0.2338 1.0299 0.169 Uiso 1 1 calc R . .
C12 C 0.609(3) -0.1519(7) 0.9850(4) 0.141(9) Uani 1 1 d D . .
H12 H 0.5336 -0.1147 0.9771 0.169 Uiso 1 1 calc R . .
C13 C 1.0193(17) 0.3208(5) 0.9089(3) 0.070(3) Uani 1 1 d . . .
O3 O 0.6160(11) -0.1963(4) 0.9451(2) 0.071(2) Uani 1 1 d . . .
O4 O 0.9508(12) 0.3748(5) 0.9038(3) 0.087(3) Uani 1 1 d . . .
C14 C 1.0106(16) 0.2701(5) 0.8716(3) 0.068(3) Uani 1 1 d . . .
C15 C 1.1550(13) 0.2303(6) 0.8652(3) 0.075(4) Uani 1 1 d . . .
H15 H 1.2572 0.2362 0.8836 0.089 Uiso 1 1 calc R . .
C16 C 1.1482(13) 0.1829(6) 0.8322(3) 0.071(4) Uani 1 1 d . . .
H16 H 1.2437 0.1544 0.8294 0.086 Uiso 1 1 calc R . .
N2 N 1.0054(10) 0.1755(3) 0.80267(18) 0.0402(13) Uani 1 1 d . . .
C17 C 0.8722(9) 0.2151(4) 0.8089(3) 0.0431(19) Uani 1 1 d . . .
H17 H 0.7725 0.2108 0.7893 0.052 Uiso 1 1 calc R . .
C18 C 0.8730(13) 0.2628(6) 0.8432(3) 0.073(4) Uani 1 1 d . . .
H18 H 0.7753 0.2903 0.8462 0.088 Uiso 1 1 calc R . .

loop_
_atom_site_aniso_label
_atom_site_aniso_U_11
_atom_site_aniso_U_22
_atom_site_aniso_U_33
_atom_site_aniso_U_23
_atom_site_aniso_U_13
_atom_site_aniso_U_12
N1 0.022(3) 0.062(4) 0.100(6) 0.040(4) 0.009(5) 0.013(4)
C1 0.040(5) 0.045(4) 0.056(5) 0.016(4) -0.011(4) -0.001(4)
C2 0.052(6) 0.072(7) 0.079(7) 0.025(6) -0.019(5) -0.011(5)
C3 0.081(10) 0.152(13) 0.25(2) 0.160(15) -0.111(13) -0.085(10)
C4 0.045(7) 0.22(2) 0.28(3) 0.21(2) -0.049(11) -0.020(10)
C5 0.026(5) 0.127(12) 0.236(19) 0.130(13) -0.012(8) -0.003(6)
Zn1 0.0173(5) 0.0328(5) 0.0334(6) 0.000 -0.0059(5) 0.000
Si1 0.0145(10) 0.0310(11) 0.0308(11) 0.000 -0.0066(10) 0.000
F1 0.0190(16) 0.045(2) 0.039(2) -0.015(3) -0.0029(17) -0.0009(12)
F2 0.030(2) 0.066(3) 0.0309(18) 0.0014(15) -0.0072(19) 0.018(3)
F3 0.041(3) 0.026(2) 0.089(5) 0.000 -0.050(4) 0.000
F4 0.032(3) 0.028(2) 0.070(4) 0.000 -0.005(4) 0.000
C6 0.073(8) 0.077(7) 0.126(11) 0.001(7) -0.043(9) 0.033(8)
O1 0.31(3) 0.071(8) 0.043(7) -0.022(6) -0.022(11) -0.014(11)
O2 0.31(3) 0.071(8) 0.043(7) -0.022(6) -0.022(11) -0.014(11)
C7 0.31(3) 0.071(8) 0.043(7) -0.022(6) -0.022(11) -0.014(11)
C8 0.31(3) 0.071(8) 0.043(7) -0.022(6) -0.022(11) -0.014(11)
C9 0.31(3) 0.071(8) 0.043(7) -0.022(6) -0.022(11) -0.014(11)
C10 0.31(3) 0.071(8) 0.043(7) -0.022(6) -0.022(11) -0.014(11)
C11 0.31(3) 0.071(8) 0.043(7) -0.022(6) -0.022(11) -0.014(11)
C12 0.31(3) 0.071(8) 0.043(7) -0.022(6) -0.022(11) -0.014(11)
C13 0.076(7) 0.085(7) 0.050(5) -0.018(4) 0.004(5) 0.034(7)
O3 0.109(6) 0.074(4) 0.028(3) -0.027(3) -0.026(3) 0.022(4)
O4 0.085(6) 0.082(5) 0.094(6) -0.003(5) -0.034(5) 0.038(4)
C14 0.069(6) 0.092(7) 0.042(4) -0.028(4) -0.017(5) 0.040(7)
C15 0.054(6) 0.118(10) 0.051(5) -0.033(6) -0.020(4) 0.048(6)
C16 0.048(5) 0.124(10) 0.043(5) -0.034(6) -0.023(4) 0.044(6)
N2 0.031(3) 0.062(4) 0.028(2) 0.002(2) -0.007(3) 0.010(4)
C17 0.021(3) 0.061(5) 0.048(4) -0.014(4) -0.008(3) 0.014(3)
C18 0.048(5) 0.117(10) 0.054(5) -0.030(6) -0.006(4) 0.048(6)

loop_
_atom_type_symbol
_atom_type_description
_atom_type_scat_dispersion_real
_atom_type_scat_dispersion_imag
_atom_type_scat_source
C C 0.0033 0.0016 'International Tables Vol C Tables 4.2.6.8 and 6.1.1.4'
H H 0.0000 0.0000 'International Tables Vol C Tables 4.2.6.8 and 6.1.1.4'
N N 0.0061 0.0033 'International Tables Vol C Tables 4.2.6.8 and 6.1.1.4'
O O 0.0106 0.0060 'International Tables Vol C Tables 4.2.6.8 and 6.1.1.4'
F F 0.0171 0.0103 'International Tables Vol C Tables 4.2.6.8 and 6.1.1.4'
Si Si 0.0817 0.0704 'International Tables Vol C Tables 4.2.6.8 and 6.1.1.4'
Zn Zn 0.2839 1.4301 'International Tables Vol C Tables 4.2.6.8 and 6.1.1.4'

loop_
_geom_angle_atom_site_label_1
_geom_angle_atom_site_label_2
_geom_angle_atom_site_label_3
_geom_angle
_geom_angle_site_symmetry_1
_geom_angle_site_symmetry_3
_geom_angle_publ_flag
C1 N1 C5 120.0 . . ?
C1 N1 Zn1 119.2(3) . . ?
C5 N1 Zn1 120.7(3) . . ?
C2 C1 N1 120.0 . . ?
C2 C1 H1 120.0 . . ?
N1 C1 H1 120.0 . . ?
C3 C2 C1 120.0 . . ?
C3 C2 H2 120.0 . . ?
C1 C2 H2 120.0 . . ?
C4 C3 C2 120.0 . . ?
C5 C4 C3 120.0 . . ?
C5 C4 H4 120.0 . . ?
C3 C4 H4 120.0 . . ?
C4 C5 N1 120.0 . . ?
C4 C5 H5 120.0 . . ?
N1 C5 H5 120.0 . . ?
F1 Zn1 F1 177.33(18) 3_756 . ?
F1 Zn1 N2 87.3(2) 3_756 3_756 ?
F1 Zn1 N2 90.8(2) . 3_756 ?
F1 Zn1 N2 90.8(2) 3_756 . ?
F1 Zn1 N2 87.3(2) . . ?
N2 Zn1 N2 89.0(3) 3_756 . ?
F1 Zn1 N1 92.1(2) 3_756 3_756 ?
F1 Zn1 N1 89.77(19) . 3_756 ?
N2 Zn1 N1 90.9(3) 3_756 3_756 ?
N2 Zn1 N1 177.1(3) . 3_756 ?
F1 Zn1 N1 89.77(19) 3_756 . ?
F1 Zn1 N1 92.1(2) . . ?
N2 Zn1 N1 177.1(3) 3_756 . ?
N2 Zn1 N1 90.9(3) . . ?
N1 Zn1 N1 89.3(4) 3_756 . ?
F2 Si1 F2 179.8(3) . 3_856 ?
F2 Si1 F4 89.88(15) . . ?
F2 Si1 F4 89.88(15) 3_856 . ?
F2 Si1 F3 90.12(15) . . ?
F2 Si1 F3 90.12(15) 3_856 . ?
F4 Si1 F3 180.000(1) . . ?
F2 Si1 F1 88.1(2) . . ?
F2 Si1 F1 91.9(2) 3_856 . ?
F4 Si1 F1 89.75(12) . . ?
F3 Si1 F1 90.25(12) . . ?
F2 Si1 F1 91.9(2) . 3_856 ?
F2 Si1 F1 88.1(2) 3_856 3_856 ?
F4 Si1 F1 89.75(12) . 3_856 ?
F3 Si1 F1 90.25(12) . 3_856 ?
F1 Si1 F1 179.5(2) . 3_856 ?
Si1 F1 Zn1 177.7(2) . . ?
C7 O2 C6 122.3(12) . . ?
O2 C7 C8 104.7(11) . . ?
O2 C7 C12 112.8(12) . . ?
C8 C7 C12 108.6(17) . . ?
O2 C7 H7 110.2 . . ?
C8 C7 H7 110.2 . . ?
C12 C7 H7 110.2 . . ?
C9 C8 C7 104.5(13) . . ?
C9 C8 H8A 110.9 . . ?
C7 C8 H8A 110.8 . . ?
C9 C8 H8B 110.8 . . ?
C7 C8 H8B 110.8 . . ?
H8A C8 H8B 108.9 . . ?
C10 C9 C8 115(2) . . ?
C10 C9 H9A 108.4 . . ?
C8 C9 H9A 108.4 . . ?
C10 C9 H9B 108.4 . . ?
C8 C9 H9B 108.4 . . ?
H9A C9 H9B 107.5 . . ?
C9 C10 C11 116(2) . . ?
C9 C10 H10A 108.3 . . ?
C11 C10 H10A 108.3 . . ?
C9 C10 H10B 108.3 . . ?
C11 C10 H10B 108.3 . . ?
H10A C10 H10B 107.4 . . ?
C10 C11 C12 104.2(13) . . ?
C10 C11 H11A 110.9 . . ?
C12 C11 H11A 110.9 . . ?
C10 C11 H11B 110.9 . . ?
C12 C11 H11B 110.9 . . ?
H11A C11 H11B 108.9 . . ?
O3 C12 C7 100.0(11) . . ?
O3 C12 C11 106.9(10) . . ?
C7 C12 C11 118.8(16) . . ?
O3 C12 H12 110.1 . . ?
C7 C12 H12 110.1 . . ?
C11 C12 H12 110.1 . . ?
O4 C13 O3 124.8(9) . 5 ?
O4 C13 C14 122.8(9) . . ?
O3 C13 C14 112.3(8) 5 . ?
C13 O3 C12 114.1(9) 5_445 . ?
C18 C14 C15 118.5(8) . . ?
C18 C14 C13 122.7(9) . . ?
C15 C14 C13 118.8(9) . . ?
C16 C15 C14 119.6(8) . . ?
C16 C15 H15 120.2 . . ?
C14 C15 H15 120.2 . . ?
C15 C16 N2 121.7(8) . . ?
C15 C16 H16 119.1 . . ?
N2 C16 H16 119.1 . . ?
C17 N2 C16 117.0(7) . . ?
C17 N2 Zn1 121.7(5) . . ?
C16 N2 Zn1 121.3(6) . . ?
N2 C17 C18 122.7(7) . . ?
N2 C17 H17 118.7 . . ?
C18 C17 H17 118.7 . . ?
C14 C18 C17 120.4(8) . . ?
C14 C18 H18 119.8 . . ?
C17 C18 H18 119.8 . . ?

loop_
_geom_bond_atom_site_label_1
_geom_bond_atom_site_label_2
_geom_bond_distance
_geom_bond_site_symmetry_2
_geom_bond_publ_flag
N1 C1 1.3900 . ?
N1 C5 1.3900 . ?
N1 Zn1 2.154(4) . ?
C1 C2 1.3900 . ?
C1 H1 0.9500 . ?
C2 C3 1.3900 . ?
C2 H2 0.9500 . ?
C3 C4 1.3900 . ?
C3 C6 1.486(14) . ?
C4 C5 1.3900 . ?
C4 H4 0.9500 . ?
C5 H5 0.9500 . ?
Zn1 F1 2.094(4) 3_756 ?
Zn1 F1 2.094(4) . ?
Zn1 N2 2.133(6) 3_756 ?
Zn1 N2 2.133(6) . ?
Zn1 N1 2.154(4) 3_756 ?
Si1 F2 1.660(4) . ?
Si1 F2 1.660(4) 3_856 ?
Si1 F4 1.662(5) . ?
Si1 F3 1.674(6) . ?
Si1 F1 1.742(4) . ?
Si1 F1 1.742(4) 3_856 ?
C6 O1 1.113(13) . ?
C6 O2 1.543(18) . ?
O2 C7 1.535(13) . ?
C7 C8 1.539(15) . ?
C7 C12 1.540(18) . ?
C7 H7 1.0000 . ?
C8 C9 1.533(17) . ?
C8 H8A 0.9900 . ?
C8 H8B 0.9900 . ?
C9 C10 1.523(19) . ?
C9 H9A 0.9900 . ?
C9 H9B 0.9900 . ?
C10 C11 1.554(15) . ?
C10 H10A 0.9900 . ?
C10 H10B 0.9900 . ?
C11 C12 1.595(15) . ?
C11 H11A 0.9900 . ?
C11 H11B 0.9900 . ?
C12 O3 1.469(13) . ?
C12 H12 1.0000 . ?
C13 O4 1.259(13) . ?
C13 O3 1.319(12) 5 ?
C13 C14 1.502(12) . ?
O3 C13 1.319(12) 5_445 ?
C14 C18 1.338(14) . ?
C14 C15 1.401(12) . ?
C15 C16 1.368(14) . ?
C15 H15 0.9500 . ?
C16 N2 1.388(10) . ?
C16 H16 0.9500 . ?
N2 C17 1.331(9) . ?
C17 C18 1.396(13) . ?
C17 H17 0.9500 . ?
C18 H18 0.9500 . ?

loop_
_platon_squeeze_void_nr
_platon_squeeze_void_average_x
_platon_squeeze_void_average_y
_platon_squeeze_void_average_z
_platon_squeeze_void_volume
_platon_squeeze_void_count_electrons
1 -0.060 0.147 0.250 144.5 50.9
2 -0.001 0.647 0.250 144.5 50.9
3 -0.001 0.853 0.750 144.5 50.0
4 -0.048 0.353 0.750 144.5 50.0
5 0.254 0.500 0.500 94.9 26.4
6 0.246 1.000 0.000 94.9 26.3
7 0.754 0.000 0.500 94.9 26.4
8 0.746 0.500 0.000 94.9 26.3
